data_4001745
loop_
_publ_author_name
'Parise, J.B.'
'Gier, T.E.'

_publ_section_title
;
 Hydrothermal Syntheses and Stuctural Refinements of Single Crystal
 LiBGeO4 and LiBSiO4
;
_journal_name_full 'Chemistry of Materials (1,1989-)'
_journal_page_first 1065
_journal_page_last 1067
_journal_volume 4
_journal_year 1992
_chemical_formula_sum 'B Li O4 Si'
_chemical_name_systematic 'Li B (Si O4)'
_space_group_IT_number 82
_symmetry_space_group_name_Hall 'I -4'
_symmetry_space_group_name_H-M 'I -4'
_cell_angle_alpha 90
_cell_angle_beta 90
_cell_angle_gamma 90
_cell_formula_units_Z 2
_cell_length_a 4.3792
_cell_length_b 4.3792
_cell_length_c 6.7784
_cell_volume 129.992
_citation_journal_id_ASTM CMATEX
_cod_data_source_file boron0-1_332.cif
_cod_data_source_block B1Li1O4Si1
_cod_original_formula_sum 'B1 Li1 O4 Si1'
_cod_database_code 4001745

loop_
_symmetry_equiv_pos_as_xyz
x,y,z
y,-x,-z
-x,-y,z
-y,x,-z
x+1/2,y+1/2,z+1/2
y+1/2,-x+1/2,-z+1/2
-x+1/2,-y+1/2,z+1/2
-y+1/2,x+1/2,-z+1/2

loop_
_atom_site_label
_atom_site_type_symbol
_atom_site_fract_x
_atom_site_fract_y
_atom_site_fract_z
_atom_site_occupancy
_atom_site_U_iso_or_equiv
Li1 Li+1 0.5 0.5 0 1 0.0
B1 B+3 0 0.5 0.25 1 0.0
O1 O-2 0.2699 0.1545 0.1285 1 0.0
Si1 Si+4 0 0 0 1 0.0
